data_2240875
loop_
_publ_author_name
'Staun, Selena L.'
'Oliver, Allen G.'

_publ_section_title
;
 Crystal structure of 4-hydroxypyridin-1-ium 3,5-dicarboxybenzoate
;
_journal_issue 7
_journal_name_full 'Acta Crystallographica Section E'
_journal_page_first 861
_journal_page_last 863
_journal_paper_doi 10.1107/S2056989015011780
_journal_volume 71
_journal_year 2015
_chemical_formula_iupac 'C5 H6 N O +, C9 H5 O6 -'
_chemical_formula_moiety 'C5 H6 N O +, C9 H5 O6 -'
_chemical_formula_sum 'C14 H11 N O7'
_chemical_formula_weight 305.24
_chemical_name_systematic
;
4-Hydroxypyridin-1-ium 3,5dicarboxybenzoate
;
_space_group_crystal_system orthorhombic
_space_group_IT_number 33
_space_group_name_Hall 'P 2c -2n'
_space_group_name_H-M_alt 'P n a 21'
_symmetry_space_group_name_Hall 'P 2c -2n'
_symmetry_space_group_name_H-M 'P n a 21'
_atom_sites_solution_hydrogens mixed
_atom_sites_solution_primary direct
_atom_sites_solution_secondary difmap
_audit_creation_method SHELXL-2014/7
_cell_angle_alpha 90
_cell_angle_beta 90
_cell_angle_gamma 90
_cell_formula_units_Z 4
_cell_length_a 29.3465(10)
_cell_length_b 12.2113(5)
_cell_length_c 3.6206(2)
_cell_measurement_reflns_used 2373
_cell_measurement_temperature 122(2)
_cell_measurement_theta_max 71.16
_cell_measurement_theta_min 3.42
_cell_volume 1297.47(10)
_computing_cell_refinement
;
SAINT (Bruker 2012)
;
_computing_data_collection
;
APEX2 (Bruker, 2012)
;
_computing_data_reduction
;
SAINT (Bruker 2012)
;
_computing_molecular_graphics
;
OLEX2 (Dolomanov <i>et al.</i>, 2009), Mercury (Macrae <i>et al.</i>,
2008) and POVRay (Cason, 2003)
;
_computing_publication_material
;
publCIF (Westrip, 2010) and PLATON (Spek, 2009)
;
_computing_structure_refinement
;
SHELXL2014 (Sheldrick, 2015)
;
_computing_structure_solution
;
SHELXS97 (Sheldrick, 2008)
;
_diffrn_ambient_temperature 122(2)
_diffrn_detector_area_resol_mean 8.33
_diffrn_measured_fraction_theta_full 0.996
_diffrn_measured_fraction_theta_max 0.987
_diffrn_measurement_device_type 'Bruker APEXII'
_diffrn_measurement_method 'combination of \w and \f-scans '
_diffrn_radiation_type CuK\a
_diffrn_radiation_wavelength 1.54184
_diffrn_reflns_av_R_equivalents 0.0176
_diffrn_reflns_limit_h_max 35
_diffrn_reflns_limit_h_min -27
_diffrn_reflns_limit_k_max 14
_diffrn_reflns_limit_k_min -13
_diffrn_reflns_limit_l_max 4
_diffrn_reflns_limit_l_min -4
_diffrn_reflns_number 6000
_diffrn_reflns_theta_full 67.679
_diffrn_reflns_theta_max 71.237
_diffrn_reflns_theta_min 3.012
_exptl_absorpt_coefficient_mu 1.100
_exptl_absorpt_correction_T_max 0.7534
_exptl_absorpt_correction_T_min 0.6939
_exptl_absorpt_correction_type numerical
_exptl_absorpt_process_details
;
SADABS (Krause <i>et al.</i>, 2015)
;
_exptl_crystal_colour colorless
_exptl_crystal_density_diffrn 1.563
_exptl_crystal_description rod
_exptl_crystal_F_000 632
_exptl_crystal_size_max 0.110
_exptl_crystal_size_mid 0.060
_exptl_crystal_size_min 0.060
_refine_diff_density_max 0.148
_refine_diff_density_min -0.186
_refine_ls_abs_structure_details
;
Flack <i>x</i> determined using 786 quotients
[(I+)-(I-)]/[(I+)+(I-)] (Parsons <i>et al.</i>, 2013)
;
_refine_ls_abs_structure_Flack 0.20(8)
_refine_ls_extinction_method none
_refine_ls_goodness_of_fit_ref 1.050
_refine_ls_hydrogen_treatment mixed
_refine_ls_matrix_type full
_refine_ls_number_parameters 213
_refine_ls_number_reflns 2322
_refine_ls_number_restraints 1
_refine_ls_restrained_S_all 1.049
_refine_ls_R_factor_all 0.0310
_refine_ls_R_factor_gt 0.0278
_refine_ls_shift/su_max 0.001
_refine_ls_shift/su_mean 0.000
_refine_ls_structure_factor_coef Fsqd
_refine_ls_weighting_details 'w=1/[\s^2^(Fo^2^)+(0.0441P)^2^+0.1815P] where P=(Fo^2^+2Fc^2^)/3'
_refine_ls_weighting_scheme calc
_refine_ls_wR_factor_gt 0.0691
_refine_ls_wR_factor_ref 0.0708
_reflns_number_gt 2172
_reflns_number_total 2322
_reflns_threshold_expression 'I > 2\s(I)'
_cod_data_source_file pk2555sup1.cif
_cod_data_source_block I
_cod_database_code 2240875
_shelx_space_group_comment
;
The symmetry employed for this shelxl refinement is uniquely defined
by the following loop, which should always be used as a source of
symmetry information in preference to the above space-group names.
They are only intended as comments.
;
_shelx_estimated_absorpt_t_min 0.889
_shelx_estimated_absorpt_t_max 0.937

loop_
_space_group_symop_operation_xyz
'x, y, z'
'-x, -y, z+1/2'
'x+1/2, -y+1/2, z'
'-x+1/2, y+1/2, z+1/2'

loop_
_atom_site_type_symbol
_atom_site_label
_atom_site_fract_x
_atom_site_fract_y
_atom_site_fract_z
_atom_site_U_iso_or_equiv
_atom_site_adp_type
_atom_site_calc_flag
_atom_site_occupancy
O O1 0.23997(5) 0.04165(12) 0.3072(5) 0.0195(4) Uani d 1
H H1O 0.2112(11) 0.062(3) 0.405(11) 0.057(11) Uiso d 1
N N1 0.32385(6) 0.30371(16) 0.1767(5) 0.0181(4) Uani d 1
H H1N 0.3450(9) 0.365(3) 0.166(11) 0.048(10) Uiso d 1
C C1 0.33796(7) 0.2029(2) 0.0796(6) 0.0186(5) Uani d 1
H H1A 0.3679 0.1933 -0.0157 0.022 Uiso calc 1
C C2 0.30997(6) 0.11410(19) 0.1159(7) 0.0169(4) Uani d 1
H H2A 0.3201 0.0433 0.0444 0.020 Uiso calc 1
C C3 0.26602(6) 0.12932(17) 0.2608(6) 0.0145(4) Uani d 1
C C4 0.25177(7) 0.23551(18) 0.3521(6) 0.0160(4) Uani d 1
H H4A 0.2218 0.2481 0.4424 0.019 Uiso calc 1
C C5 0.28155(7) 0.32085(18) 0.3095(6) 0.0174(4) Uani d 1
H H5A 0.2723 0.3929 0.3741 0.021 Uiso calc 1
O O2 -0.06609(4) 0.25817(12) 0.5787(5) 0.0182(3) Uani d 1
O O3 -0.04180(5) 0.08670(13) 0.5070(5) 0.0215(4) Uani d 1
H H3O -0.0703(9) 0.067(2) 0.417(9) 0.032 Uiso d 1
O O4 0.11707(4) -0.02696(12) 0.7027(5) 0.0196(4) Uani d 1
O O5 0.16718(4) 0.10740(13) 0.6111(6) 0.0252(4) Uani d 1
O O6 0.11934(5) 0.47723(13) 1.1519(5) 0.0220(4) Uani d 1
O O7 0.05337(5) 0.53129(13) 0.8992(5) 0.0204(4) Uani d 1
H H7O 0.0611(8) 0.598(3) 0.987(9) 0.031 Uiso d 1
C C6 0.01288(6) 0.21569(17) 0.6846(6) 0.0127(4) Uani d 1
C C7 0.04618(7) 0.13490(17) 0.6462(6) 0.0128(4) Uani d 1
H H7A 0.0380 0.0638 0.5628 0.015 Uiso calc 1
C C8 0.09153(6) 0.15874(17) 0.7304(6) 0.0133(4) Uani d 1
C C9 0.10330(6) 0.26321(18) 0.8480(6) 0.0142(4) Uani d 1
H H9A 0.1341 0.2795 0.9056 0.017 Uiso calc 1
C C10 0.07019(6) 0.34410(18) 0.8820(6) 0.0131(4) Uani d 1
C C11 0.02463(6) 0.32021(17) 0.8012(6) 0.0134(4) Uani d 1
H H11A 0.0019 0.3751 0.8261 0.016 Uiso calc 1
C C12 -0.03557(6) 0.18988(17) 0.5860(6) 0.0138(4) Uani d 1
C C13 0.12794(6) 0.07323(18) 0.6782(6) 0.0150(4) Uani d 1
C C14 0.08419(7) 0.45642(18) 0.9953(6) 0.0156(5) Uani d 1

loop_
_atom_site_aniso_label
_atom_site_aniso_U_11
_atom_site_aniso_U_22
_atom_site_aniso_U_33
_atom_site_aniso_U_12
_atom_site_aniso_U_13
_atom_site_aniso_U_23
O1 0.0143(7) 0.0151(8) 0.0291(9) -0.0021(6) 0.0044(7) -0.0012(7)
N1 0.0152(8) 0.0205(10) 0.0185(9) -0.0067(8) -0.0004(7) 0.0002(8)
C1 0.0122(9) 0.0270(12) 0.0166(11) -0.0006(9) 0.0006(8) 0.0004(10)
C2 0.0142(9) 0.0208(11) 0.0157(10) 0.0018(8) 0.0008(8) -0.0017(9)
C3 0.0133(9) 0.0166(11) 0.0135(10) -0.0014(8) -0.0015(8) -0.0005(9)
C4 0.0132(9) 0.0180(11) 0.0170(10) 0.0010(8) 0.0016(8) -0.0006(10)
C5 0.0190(10) 0.0171(11) 0.0161(11) -0.0012(8) 0.0000(8) -0.0007(9)
O2 0.0116(6) 0.0130(7) 0.0299(9) 0.0009(5) -0.0012(6) 0.0000(7)
O3 0.0124(7) 0.0138(8) 0.0382(11) -0.0007(6) -0.0073(7) -0.0059(7)
O4 0.0122(6) 0.0134(7) 0.0331(9) 0.0017(6) 0.0034(6) 0.0022(7)
O5 0.0120(7) 0.0220(9) 0.0417(11) -0.0023(6) 0.0085(7) -0.0032(8)
O6 0.0179(7) 0.0204(8) 0.0277(9) -0.0050(6) -0.0047(7) -0.0032(7)
O7 0.0179(8) 0.0126(8) 0.0308(10) 0.0003(6) -0.0019(7) -0.0057(7)
C6 0.0125(8) 0.0126(10) 0.0130(9) 0.0008(8) 0.0013(7) 0.0010(8)
C7 0.0142(8) 0.0112(10) 0.0129(10) -0.0014(7) 0.0007(7) 0.0018(8)
C8 0.0128(9) 0.0143(10) 0.0129(10) -0.0005(8) 0.0009(8) 0.0022(9)
C9 0.0111(9) 0.0166(11) 0.0150(10) -0.0017(8) -0.0008(8) 0.0002(9)
C10 0.0139(9) 0.0136(10) 0.0117(10) -0.0017(8) 0.0003(8) 0.0002(8)
C11 0.0139(9) 0.0138(10) 0.0127(10) 0.0024(8) 0.0004(8) 0.0006(8)
C12 0.0152(9) 0.0125(10) 0.0137(10) 0.0000(8) -0.0002(8) 0.0009(9)
C13 0.0129(9) 0.0159(11) 0.0164(10) 0.0001(8) 0.0000(8) -0.0007(9)
C14 0.0139(9) 0.0168(11) 0.0162(11) -0.0012(8) 0.0026(9) -0.0015(9)

loop_
_atom_type_symbol
_atom_type_description
_atom_type_scat_dispersion_real
_atom_type_scat_dispersion_imag
_atom_type_scat_source
C C 0.0181 0.0091 'International Tables Vol C Tables 4.2.6.8 and 6.1.1.4'
H H 0.0000 0.0000 'International Tables Vol C Tables 4.2.6.8 and 6.1.1.4'
N N 0.0311 0.0180 'International Tables Vol C Tables 4.2.6.8 and 6.1.1.4'
O O 0.0492 0.0322 'International Tables Vol C Tables 4.2.6.8 and 6.1.1.4'

loop_
_geom_angle_atom_site_label_1
_geom_angle_atom_site_label_2
_geom_angle_atom_site_label_3
_geom_angle
C3 O1 H1O 111(2)
C1 N1 C5 121.26(19)
C1 N1 H1N 119.9(18)
C5 N1 H1N 118.7(18)
N1 C1 C2 121.04(19)
N1 C1 H1A 119.5
C2 C1 H1A 119.5
C1 C2 C3 118.9(2)
C1 C2 H2A 120.6
C3 C2 H2A 120.6
O1 C3 C4 123.01(18)
O1 C3 C2 118.02(19)
C4 C3 C2 118.97(19)
C5 C4 C3 119.15(19)
C5 C4 H4A 120.4
C3 C4 H4A 120.4
N1 C5 C4 120.7(2)
N1 C5 H5A 119.7
C4 C5 H5A 119.7
C12 O3 H3O 117.1(18)
C14 O7 H7O 110.8(17)
C11 C6 C7 120.42(17)
C11 C6 C12 120.09(17)
C7 C6 C12 119.45(18)
C6 C7 C8 119.90(19)
C6 C7 H7A 120.1
C8 C7 H7A 120.1
C9 C8 C7 119.70(18)
C9 C8 C13 119.95(17)
C7 C8 C13 120.29(19)
C8 C9 C10 120.39(18)
C8 C9 H9A 119.8
C10 C9 H9A 119.8
C9 C10 C11 120.1(2)
C9 C10 C14 119.06(17)
C11 C10 C14 120.86(18)
C6 C11 C10 119.51(18)
C6 C11 H11A 120.2
C10 C11 H11A 120.2
O2 C12 O3 123.40(18)
O2 C12 C6 123.77(19)
O3 C12 C6 112.83(17)
O5 C13 O4 124.62(19)
O5 C13 C8 116.56(19)
O4 C13 C8 118.82(17)
O6 C14 O7 124.0(2)
O6 C14 C10 124.07(19)
O7 C14 C10 111.89(17)

loop_
_geom_bond_atom_site_label_1
_geom_bond_atom_site_label_2
_geom_bond_distance
O1 C3 1.326(2)
O1 H1O 0.95(3)
N1 C1 1.345(3)
N1 C5 1.348(3)
N1 H1N 0.98(3)
C1 C2 1.367(3)
C1 H1A 0.9500
C2 C3 1.405(3)
C2 H2A 0.9500
C3 C4 1.402(3)
C4 C5 1.369(3)
C4 H4A 0.9500
C5 H5A 0.9500
O2 C12 1.224(2)
O3 C12 1.305(3)
O3 H3O 0.93(3)
O4 C13 1.268(3)
O5 C13 1.249(2)
O6 C14 1.204(3)
O7 C14 1.332(3)
O7 H7O 0.90(3)
C6 C11 1.388(3)
C6 C7 1.396(3)
C6 C12 1.499(3)
C7 C8 1.396(3)
C7 H7A 0.9500
C8 C9 1.389(3)
C8 C13 1.506(3)
C9 C10 1.391(3)
C9 H9A 0.9500
C10 C11 1.399(3)
C10 C14 1.489(3)
C11 H11A 0.9500

loop_
_geom_hbond_atom_site_label_D
_geom_hbond_atom_site_label_H
_geom_hbond_atom_site_label_A
_geom_hbond_site_symmetry_A
_geom_hbond_distance_DH
_geom_hbond_distance_HA
_geom_hbond_distance_DA
_geom_hbond_angle_DHA
O1 H1O O5 . 0.95(3) 1.59(4) 2.533(2) 171(3)
N1 H1N O4 4_554 0.98(3) 1.73(3) 2.700(2) 173(4)
O3 H3O O4 2_554 0.93(3) 1.65(3) 2.574(2) 172(3)
O7 H7O O2 2_565 0.90(3) 1.79(3) 2.678(2) 166(3)

loop_
_geom_torsion_atom_site_label_1
_geom_torsion_atom_site_label_2
_geom_torsion_atom_site_label_3
_geom_torsion_atom_site_label_4
_geom_torsion
C5 N1 C1 C2 -0.7(3)
N1 C1 C2 C3 -0.7(3)
C1 C2 C3 O1 -177.5(2)
C1 C2 C3 C4 2.1(3)
O1 C3 C4 C5 177.3(2)
C2 C3 C4 C5 -2.2(3)
C1 N1 C5 C4 0.5(3)
C3 C4 C5 N1 0.9(3)
C11 C6 C7 C8 0.9(3)
C12 C6 C7 C8 178.7(2)
C6 C7 C8 C9 -0.7(3)
C6 C7 C8 C13 -178.04(19)
C7 C8 C9 C10 -0.1(3)
C13 C8 C9 C10 177.3(2)
C8 C9 C10 C11 0.7(3)
C8 C9 C10 C14 -177.74(19)
C7 C6 C11 C10 -0.3(3)
C12 C6 C11 C10 -178.11(19)
C9 C10 C11 C6 -0.5(3)
C14 C10 C11 C6 177.9(2)
C11 C6 C12 O2 4.8(4)
C7 C6 C12 O2 -173.0(2)
C11 C6 C12 O3 -175.4(2)
C7 C6 C12 O3 6.7(3)
C9 C8 C13 O5 -25.5(3)
C7 C8 C13 O5 151.8(2)
C9 C8 C13 O4 154.9(2)
C7 C8 C13 O4 -27.8(3)
C9 C10 C14 O6 -20.3(3)
C11 C10 C14 O6 161.3(2)
C9 C10 C14 O7 159.0(2)
C11 C10 C14 O7 -19.4(3)

_cod_database_fobs_code 2240875
